data_7064000
loop_
_publ_author_name
'Baiheti, Tuohetijiang'
'Ababaike, Mairihaba'
'Wumaier, Salamaiti'
'Wang, Shutong'

_publ_section_title
;
 M2Al2Ti(PO4)4 (M = Rb, Cs): synthesis and optical property investigation
 of two titanium phosphates with a dissimilar structural configuration
;
_journal_issue 40
_journal_name_full 'New Journal of Chemistry'
_journal_page_first 17694
_journal_page_last 17700
_journal_paper_doi 10.1039/D5NJ03072B
_journal_volume 49
_journal_year 2025
_chemical_formula_moiety 'Al2 O16 P4 Rb2 Ti'
_chemical_formula_sum 'Al2 O16 P4 Rb2 Ti'
_chemical_formula_weight 652.68
_space_group_crystal_system monoclinic
_space_group_IT_number 12
_space_group_name_Hall '-C 2y'
_space_group_name_H-M_alt 'C 1 2/m 1'
_atom_sites_solution_primary dual
_audit_creation_date 2023-07-04
_audit_creation_method
;
Olex2 1.3
(compiled 2020.11.12 svn.r5f609507 for OlexSys, GUI svn.r6408)
;
_audit_update_record
;
2024-01-11 deposited with the CCDC.	2025-09-10 downloaded from the CCDC.
;
_cell_angle_alpha 90
_cell_angle_beta 95.684(4)
_cell_angle_gamma 90
_cell_formula_units_Z 2
_cell_length_a 18.1206(17)
_cell_length_b 5.2310(4)
_cell_length_c 7.8105(7)
_cell_measurement_reflns_used 1630
_cell_measurement_temperature 156.0
_cell_measurement_theta_max 27.476
_cell_measurement_theta_min 3.287
_cell_volume 736.71(11)
_computing_cell_refinement 'SAINT V8.38A (Bruker, 2018)'
_computing_data_reduction 'SAINT V8.38A (Bruker, 2018)'
_computing_molecular_graphics 'Olex2 1.3 (Dolomanov et al., 2009)'
_computing_publication_material 'Olex2 1.3 (Dolomanov et al., 2009)'
_computing_structure_refinement 'SHELXL 2018/3 (Sheldrick, 2015)'
_computing_structure_solution 'SHELXT 2018/2 (Sheldrick, 2018)'
_diffrn_ambient_temperature 156.0
_diffrn_measured_fraction_theta_full 0.987
_diffrn_measured_fraction_theta_max 0.988
_diffrn_measurement_device_type 'CCD area detector'
_diffrn_measurement_method 'phi and omega scans'
_diffrn_radiation_monochromator graphite
_diffrn_radiation_type MoK\a
_diffrn_radiation_wavelength 0.71073
_diffrn_reflns_av_R_equivalents 0.0534
_diffrn_reflns_av_unetI/netI 0.0613
_diffrn_reflns_Laue_measured_fraction_full 0.987
_diffrn_reflns_Laue_measured_fraction_max 0.988
_diffrn_reflns_limit_h_max 23
_diffrn_reflns_limit_h_min -23
_diffrn_reflns_limit_k_max 6
_diffrn_reflns_limit_k_min -6
_diffrn_reflns_limit_l_max 10
_diffrn_reflns_limit_l_min -9
_diffrn_reflns_number 2623
_diffrn_reflns_point_group_measured_fraction_full 0.987
_diffrn_reflns_point_group_measured_fraction_max 0.988
_diffrn_reflns_theta_full 25.242
_diffrn_reflns_theta_max 27.476
_diffrn_reflns_theta_min 2.259
_diffrn_source_current 1.4
_diffrn_source_power 0.07
_diffrn_source_voltage 50.0
_exptl_absorpt_coefficient_mu 7.785
_exptl_absorpt_correction_T_max 0.7456
_exptl_absorpt_correction_T_min 0.5956
_exptl_crystal_colour 'clear colourless'
_exptl_crystal_colour_lustre clear
_exptl_crystal_colour_primary colourless
_exptl_crystal_density_diffrn 2.942
_exptl_crystal_description block
_exptl_crystal_F_000 620
_refine_diff_density_max 0.882
_refine_diff_density_min -1.004
_refine_diff_density_rms 0.156
_refine_ls_extinction_method none
_refine_ls_goodness_of_fit_ref 1.096
_refine_ls_hydrogen_treatment undef
_refine_ls_matrix_type full
_refine_ls_number_parameters 75
_refine_ls_number_reflns 932
_refine_ls_number_restraints 0
_refine_ls_restrained_S_all 1.096
_refine_ls_R_factor_all 0.0627
_refine_ls_R_factor_gt 0.0396
_refine_ls_shift/su_max 0.000
_refine_ls_shift/su_mean 0.000
_refine_ls_structure_factor_coef Fsqd
_refine_ls_weighting_details 'w=1/[\s^2^(Fo^2^)+(0.0320P)^2^+2.0484P] where P=(Fo^2^+2Fc^2^)/3'
_refine_ls_weighting_scheme calc
_refine_ls_wR_factor_gt 0.0871
_refine_ls_wR_factor_ref 0.0952
_reflns_Friedel_coverage 0.000
_reflns_number_gt 718
_reflns_number_total 932
_reflns_threshold_expression 'I > 2\s(I)'
_cod_data_source_file d5nj03072b2.cif
_cod_data_source_block 66
_cod_depositor_comments 'Adding full bibliography for 7063999--7064000.cif.'
_cod_database_code 7064000
_shelx_shelxl_version_number 2018/3
_shelx_space_group_comment
;
The symmetry employed for this shelxl refinement is uniquely defined
by the following loop, which should always be used as a source of
symmetry information in preference to the above space-group names.
They are only intended as comments.
;
_olex2_refinement_description
;
1. Others
 Fixed Sof: Rb1(0.015) Rb2(0.485)
;
_olex2_submission_special_instructions 'No special instructions were received'

loop_
_space_group_symop_operation_xyz
'x, y, z'
'-x, y, -z'
'x+1/2, y+1/2, z'
'-x+1/2, y+1/2, -z'
'-x, -y, -z'
'x, -y, z'
'-x+1/2, -y+1/2, -z'
'x+1/2, -y+1/2, z'

loop_
_atom_site_label
_atom_site_type_symbol
_atom_site_fract_x
_atom_site_fract_y
_atom_site_fract_z
_atom_site_U_iso_or_equiv
_atom_site_adp_type
_atom_site_occupancy
_atom_site_site_symmetry_order
_atom_site_calc_flag
_atom_site_refinement_flags_posn
_atom_site_refinement_flags_adp
_atom_site_refinement_flags_occupancy
_atom_site_disorder_assembly
_atom_site_disorder_group
Rb1 Rb 0.500000 0.500000 0.000000 0.024(4) Uani 0.06 4 d S T P . .
Rb2 Rb 0.29898(4) 0.500000 0.71301(10) 0.0256(2) Uani 0.97 2 d S T P . .
Al1 Al 0.38533(10) 0.000000 0.0619(3) 0.0124(4) Uani 1 2 d S T P . .
Ti1 Ti 0.500000 0.500000 0.500000 0.0160(4) Uani 1 4 d S T P . .
P1 P 0.34433(9) 0.500000 0.2314(2) 0.0136(4) Uani 1 2 d S T P . .
P2 P 0.54594(8) 0.000000 0.2799(2) 0.0119(4) Uani 1 2 d S T P . .
O1 O 0.2870(3) 0.500000 0.3533(7) 0.0281(12) Uani 1 2 d S T P . .
O2 O 0.33568(17) 0.2657(6) 0.1108(5) 0.0261(9) Uani 1 1 d . . . . .
O3 O 0.4243(2) 0.500000 0.3150(6) 0.0159(10) Uani 1 2 d S T P . .
O4 O 0.4716(2) 0.000000 0.1709(6) 0.0157(10) Uani 1 2 d S T P . .
O5 O 0.6071(2) 0.000000 0.1575(6) 0.0204(11) Uani 1 2 d S T P . .
O6 O 0.55529(16) 0.2397(6) 0.3883(5) 0.0195(7) Uani 1 1 d . . . . .

loop_
_atom_site_aniso_label
_atom_site_aniso_U_11
_atom_site_aniso_U_22
_atom_site_aniso_U_33
_atom_site_aniso_U_23
_atom_site_aniso_U_13
_atom_site_aniso_U_12
Rb1 0.033(8) 0.012(7) 0.030(10) 0.000 0.012(7) 0.000
Rb2 0.0272(4) 0.0264(4) 0.0239(5) 0.000 0.0059(3) 0.000
Al1 0.0129(8) 0.0128(9) 0.0115(10) 0.000 0.0009(7) 0.000
Ti1 0.0177(8) 0.0145(8) 0.0151(9) 0.000 -0.0019(7) 0.000
P1 0.0153(8) 0.0132(8) 0.0120(9) 0.000 0.0000(6) 0.000
P2 0.0126(7) 0.0134(8) 0.0096(9) 0.000 0.0009(6) 0.000
O1 0.024(2) 0.040(3) 0.022(3) 0.000 0.008(2) 0.000
O2 0.0190(16) 0.0203(18) 0.036(2) -0.0134(17) -0.0105(15) 0.0061(13)
O3 0.017(2) 0.019(2) 0.011(2) 0.000 -0.0030(18) 0.000
O4 0.016(2) 0.015(2) 0.015(3) 0.000 0.0004(18) 0.000
O5 0.012(2) 0.037(3) 0.013(3) 0.000 0.0036(17) 0.000
O6 0.0196(15) 0.0145(16) 0.0228(19) -0.0092(15) -0.0051(13) 0.0022(12)

loop_
_atom_type_symbol
_atom_type_description
_atom_type_scat_dispersion_real
_atom_type_scat_dispersion_imag
_atom_type_scat_source
Al Al 0.0645 0.0514 'International Tables Vol C Tables 4.2.6.8 and 6.1.1.4'
O O 0.0106 0.0060 'International Tables Vol C Tables 4.2.6.8 and 6.1.1.4'
P P 0.1023 0.0942 'International Tables Vol C Tables 4.2.6.8 and 6.1.1.4'
Rb Rb -0.9393 2.9676 'International Tables Vol C Tables 4.2.6.8 and 6.1.1.4'
Ti Ti 0.2776 0.4457 'International Tables Vol C Tables 4.2.6.8 and 6.1.1.4'

loop_
_geom_angle_atom_site_label_1
_geom_angle_atom_site_label_2
_geom_angle_atom_site_label_3
_geom_angle
_geom_angle_site_symmetry_1
_geom_angle_site_symmetry_3
_geom_angle_publ_flag
Al1 Rb1 Al1 180.0 5_665 . ?
O3 Rb1 Al1 117.50(5) . 5_665 ?
O3 Rb1 Al1 62.50(5) . . ?
O3 Rb1 Al1 62.50(5) 5_665 5_665 ?
O3 Rb1 Al1 117.50(5) 5_665 . ?
O3 Rb1 O3 180.0 5_665 . ?
O3 Rb1 O4 60.82(8) 5_665 5_655 ?
O3 Rb1 O4 119.18(8) . 5_655 ?
O3 Rb1 O4 119.18(8) 5_665 . ?
O3 Rb1 O4 60.82(8) . 1_565 ?
O3 Rb1 O4 119.18(8) 5_665 1_565 ?
O3 Rb1 O4 60.82(8) 5_665 5_665 ?
O3 Rb1 O4 119.18(8) . 5_665 ?
O3 Rb1 O4 60.82(8) . . ?
O3 Rb1 O6 129.06(9) . 5_665 ?
O3 Rb1 O6 129.06(9) 5_665 . ?
O3 Rb1 O6 50.94(9) 5_665 2_655 ?
O3 Rb1 O6 129.06(9) . 2_655 ?
O3 Rb1 O6 50.94(9) 5_665 5_665 ?
O3 Rb1 O6 129.06(9) 5_665 6_565 ?
O3 Rb1 O6 50.94(9) . 6_565 ?
O3 Rb1 O6 50.94(9) . . ?
O4 Rb1 Al1 149.96(8) 5_665 . ?
O4 Rb1 Al1 61.83(8) 1_565 5_665 ?
O4 Rb1 Al1 149.97(8) . 5_665 ?
O4 Rb1 Al1 30.03(8) . . ?
O4 Rb1 Al1 30.04(8) 5_665 5_665 ?
O4 Rb1 Al1 118.17(8) 1_565 . ?
O4 Rb1 Al1 118.17(8) 5_655 5_665 ?
O4 Rb1 Al1 61.83(8) 5_655 . ?
O4 Rb1 O4 180.0(2) 5_655 1_565 ?
O4 Rb1 O4 180.0 5_665 . ?
O4 Rb1 O4 121.08(16) 1_565 . ?
O4 Rb1 O4 121.08(16) 5_655 5_665 ?
O4 Rb1 O4 58.92(16) 5_655 . ?
O4 Rb1 O4 58.92(16) 1_565 5_665 ?
O4 Rb1 O6 134.43(9) . 5_665 ?
O4 Rb1 O6 45.57(9) 5_665 5_665 ?
O4 Rb1 O6 89.97(10) . 2_655 ?
O4 Rb1 O6 134.43(9) 5_665 . ?
O4 Rb1 O6 89.97(10) 5_655 . ?
O4 Rb1 O6 90.03(10) . 6_565 ?
O4 Rb1 O6 89.97(10) 1_565 5_665 ?
O4 Rb1 O6 134.43(9) 5_655 6_565 ?
O4 Rb1 O6 89.97(10) 5_665 6_565 ?
O4 Rb1 O6 45.57(9) 1_565 6_565 ?
O4 Rb1 O6 45.57(9) 5_655 2_655 ?
O4 Rb1 O6 45.57(9) . . ?
O4 Rb1 O6 90.03(10) 1_565 . ?
O4 Rb1 O6 134.43(9) 1_565 2_655 ?
O4 Rb1 O6 90.03(10) 5_665 2_655 ?
O4 Rb1 O6 90.03(10) 5_655 5_665 ?
O6 Rb1 Al1 107.80(6) . 5_665 ?
O6 Rb1 Al1 107.80(6) 5_665 . ?
O6 Rb1 Al1 72.20(6) 5_665 5_665 ?
O6 Rb1 Al1 71.79(6) 6_565 5_665 ?
O6 Rb1 Al1 72.20(6) . . ?
O6 Rb1 Al1 108.21(6) 2_655 5_665 ?
O6 Rb1 Al1 108.21(6) 6_565 . ?
O6 Rb1 Al1 71.79(6) 2_655 . ?
O6 Rb1 O6 47.45(10) 6_565 . ?
O6 Rb1 O6 47.45(10) 2_655 5_665 ?
O6 Rb1 O6 180.0 6_565 2_655 ?
O6 Rb1 O6 132.55(10) 2_655 . ?
O6 Rb1 O6 180.00(10) 5_665 . ?
O6 Rb1 O6 132.55(10) 6_565 5_665 ?
O1 Rb2 P1 105.63(8) 7_566 7_556 ?
O1 Rb2 P1 22.35(9) 7_556 7_556 ?
O1 Rb2 P1 97.52(7) . 7_556 ?
O1 Rb2 O1 80.94(11) . 7_566 ?
O1 Rb2 O1 80.94(11) . 7_556 ?
O1 Rb2 O1 117.33(15) 7_556 7_566 ?
O1 Rb2 O2 121.41(12) 7_556 6_566 ?
O1 Rb2 O2 121.41(12) 7_566 1_556 ?
O1 Rb2 O2 157.18(6) . 1_556 ?
O1 Rb2 O2 92.66(10) 7_556 4_556 ?
O1 Rb2 O2 83.98(11) 7_566 6_566 ?
O1 Rb2 O2 116.18(10) . 7_556 ?
O1 Rb2 O2 83.98(11) 7_556 1_556 ?
O1 Rb2 O2 46.51(11) 7_566 4_556 ?
O1 Rb2 O2 157.18(6) . 6_566 ?
O1 Rb2 O2 92.66(10) 7_566 7_556 ?
O1 Rb2 O2 116.18(10) . 4_556 ?
O1 Rb2 O2 46.51(11) 7_556 7_556 ?
O1 Rb2 O5 66.70(10) 7_566 5_666 ?
O1 Rb2 O5 107.51(10) . 5_666 ?
O1 Rb2 O5 171.39(12) 7_566 5_656 ?
O1 Rb2 O5 107.51(10) . 5_656 ?
O1 Rb2 O5 66.70(10) 7_556 5_656 ?
O1 Rb2 O5 171.39(12) 7_556 5_666 ?
O1 Rb2 O6 74.36(10) . 5_666 ?
O1 Rb2 O6 138.94(11) 7_566 2_656 ?
O1 Rb2 O6 90.77(9) 7_556 2_656 ?
O1 Rb2 O6 138.94(11) 7_556 5_666 ?
O1 Rb2 O6 90.77(10) 7_566 5_666 ?
O1 Rb2 O6 74.36(10) . 2_656 ?
O2 Rb2 P1 24.20(6) 7_556 7_556 ?
O2 Rb2 P1 73.29(6) 1_556 7_556 ?
O2 Rb2 P1 71.89(6) 4_556 7_556 ?
O2 Rb2 P1 102.99(6) 6_566 7_556 ?
O2 Rb2 O2 81.43(6) 7_556 6_566 ?
O2 Rb2 O2 43.00(11) 6_566 1_556 ?
O2 Rb2 O2 62.35(9) 7_556 1_556 ?
O2 Rb2 O2 62.35(9) 4_556 6_566 ?
O2 Rb2 O2 50.94(11) 7_556 4_556 ?
O2 Rb2 O2 81.43(6) 4_556 1_556 ?
O5 Rb2 P1 75.37(6) 5_656 7_556 ?
O5 Rb2 P1 151.71(9) 5_666 7_556 ?
O5 Rb2 O2 87.46(9) 5_656 6_566 ?
O5 Rb2 O2 85.11(9) 5_656 7_556 ?
O5 Rb2 O2 127.72(10) 5_666 7_556 ?
O5 Rb2 O2 85.11(9) 5_666 4_556 ?
O5 Rb2 O2 87.46(9) 5_666 1_556 ?
O5 Rb2 O2 50.34(10) 5_666 6_566 ?
O5 Rb2 O2 127.72(10) 5_656 4_556 ?
O5 Rb2 O2 50.34(10) 5_656 1_556 ?
O5 Rb2 O5 108.26(12) 5_666 5_656 ?
O6 Rb2 P1 160.52(6) 5_666 7_556 ?
O6 Rb2 P1 109.68(6) 2_656 7_556 ?
O6 Rb2 O2 127.58(8) 2_656 7_556 ?
O6 Rb2 O2 88.88(8) 5_666 6_566 ?
O6 Rb2 O2 107.34(8) 5_666 1_556 ?
O6 Rb2 O2 88.88(8) 2_656 1_556 ?
O6 Rb2 O2 107.34(8) 2_656 6_566 ?
O6 Rb2 O2 169.32(9) 5_666 7_556 ?
O6 Rb2 O2 127.58(8) 5_666 4_556 ?
O6 Rb2 O2 169.32(9) 2_656 4_556 ?
O6 Rb2 O5 90.00(9) 5_666 5_656 ?
O6 Rb2 O5 90.00(9) 2_656 5_666 ?
O6 Rb2 O5 45.37(10) 5_666 5_666 ?
O6 Rb2 O5 45.37(10) 2_656 5_656 ?
O6 Rb2 O6 51.38(11) 5_666 2_656 ?
Rb1 Al1 Rb1 100.39(5) . 1_545 ?
Rb1 Al1 Rb2 66.57(2) . 1_554 ?
Rb1 Al1 Rb2 66.57(2) 1_545 1_544 ?
Rb1 Al1 Rb2 128.46(3) . 7_556 ?
Rb1 Al1 Rb2 127.67(6) 1_545 1_554 ?
Rb1 Al1 Rb2 127.67(6) . 1_544 ?
Rb1 Al1 Rb2 128.46(3) 1_545 7_556 ?
Rb2 Al1 Rb2 90.71(4) 7_556 1_554 ?
Rb2 Al1 Rb2 90.71(4) 7_556 1_544 ?
Rb2 Al1 Rb2 82.08(4) 1_544 1_554 ?
O2 Al1 Rb1 173.16(13) . 1_545 ?
O2 Al1 Rb1 75.56(12) . . ?
O2 Al1 Rb1 173.16(13) 6 . ?
O2 Al1 Rb1 75.56(12) 6 1_545 ?
O2 Al1 Rb2 120.26(13) 6 1_554 ?
O2 Al1 Rb2 54.07(13) . 7_556 ?
O2 Al1 Rb2 56.11(14) 6 1_544 ?
O2 Al1 Rb2 54.07(13) 6 7_556 ?
O2 Al1 Rb2 120.27(13) . 1_544 ?
O2 Al1 Rb2 56.11(14) . 1_554 ?
O2 Al1 O2 107.9(3) . 6 ?
O2 Al1 O5 108.30(17) . 5_655 ?
O2 Al1 O5 108.30(17) 6 5_655 ?
O4 Al1 Rb1 61.86(9) . 1_545 ?
O4 Al1 Rb1 61.86(9) . . ?
O4 Al1 Rb2 128.34(10) . 1_554 ?
O4 Al1 Rb2 123.73(18) . 7_556 ?
O4 Al1 Rb2 128.34(10) . 1_544 ?
O4 Al1 O2 111.31(15) . . ?
O4 Al1 O2 111.31(15) . 6 ?
O4 Al1 O5 109.6(2) . 5_655 ?
O5 Al1 Rb1 75.55(9) 5_655 . ?
O5 Al1 Rb1 75.55(9) 5_655 1_545 ?
O5 Al1 Rb2 52.23(8) 5_655 1_544 ?
O5 Al1 Rb2 52.23(8) 5_655 1_554 ?
O5 Al1 Rb2 126.65(15) 5_655 7_556 ?
Rb1 Ti1 Rb1 180.0 . 1_556 ?
Rb1 Ti1 Rb2 119.185(12) . . ?
Rb1 Ti1 Rb2 60.815(11) 1_556 . ?
Rb1 Ti1 Rb2 60.815(11) . 5_666 ?
Rb1 Ti1 Rb2 119.185(11) 1_556 5_666 ?
Rb2 Ti1 Rb2 180.0 5_666 . ?
O3 Ti1 Rb1 46.18(14) . . ?
O3 Ti1 Rb1 46.18(14) 5_666 1_556 ?
O3 Ti1 Rb1 133.82(14) . 1_556 ?
O3 Ti1 Rb1 133.82(14) 5_666 . ?
O3 Ti1 Rb2 73.00(14) . . ?
O3 Ti1 Rb2 73.00(14) 5_666 5_666 ?
O3 Ti1 Rb2 107.00(14) 5_666 . ?
O3 Ti1 Rb2 107.00(14) . 5_666 ?
O3 Ti1 O3 180.0 . 5_666 ?
O3 Ti1 O6 91.37(13) 5_666 5_666 ?
O3 Ti1 O6 88.63(14) . 2_656 ?
O3 Ti1 O6 91.37(13) . . ?
O3 Ti1 O6 88.63(14) 5_666 6_565 ?
O3 Ti1 O6 88.63(13) 5_666 . ?
O3 Ti1 O6 91.37(13) 5_666 2_656 ?
O3 Ti1 O6 88.63(13) . 5_666 ?
O3 Ti1 O6 91.37(13) . 6_565 ?
O6 Ti1 Rb1 119.93(10) 6_565 1_556 ?
O6 Ti1 Rb1 60.07(10) . . ?
O6 Ti1 Rb1 119.93(10) . 1_556 ?
O6 Ti1 Rb1 60.07(10) 2_656 1_556 ?
O6 Ti1 Rb1 60.07(10) 6_565 . ?
O6 Ti1 Rb1 119.93(10) 2_656 . ?
O6 Ti1 Rb1 119.93(10) 5_666 . ?
O6 Ti1 Rb1 60.07(10) 5_666 1_556 ?
O6 Ti1 Rb2 133.66(9) 2_656 5_666 ?
O6 Ti1 Rb2 46.34(9) 5_666 . ?
O6 Ti1 Rb2 46.34(9) . 5_666 ?
O6 Ti1 Rb2 133.66(9) . . ?
O6 Ti1 Rb2 133.66(9) 5_666 5_666 ?
O6 Ti1 Rb2 133.66(9) 6_565 . ?
O6 Ti1 Rb2 46.34(9) 2_656 . ?
O6 Ti1 Rb2 46.34(9) 6_565 5_666 ?
O6 Ti1 O6 91.3(2) . 2_656 ?
O6 Ti1 O6 91.3(2) 6_565 5_666 ?
O6 Ti1 O6 88.7(2) 2_656 5_666 ?
O6 Ti1 O6 180.00(14) 6_565 2_656 ?
O6 Ti1 O6 180.0 . 5_666 ?
O6 Ti1 O6 88.7(2) . 6_565 ?
Rb1 P1 Rb2 131.65(3) . 7_556 ?
Rb1 P1 Rb2 65.02(3) . 1_554 ?
Rb1 P1 Rb2 138.64(5) . . ?
Rb1 P1 Rb2 131.65(3) . 7_566 ?
Rb2 P1 Rb2 92.38(3) 7_566 1_554 ?
Rb2 P1 Rb2 71.06(3) 7_566 . ?
Rb2 P1 Rb2 71.06(3) 7_556 . ?
Rb2 P1 Rb2 88.71(4) 7_556 7_566 ?
Rb2 P1 Rb2 92.38(3) 7_556 1_554 ?
Rb2 P1 Rb2 156.34(5) . 1_554 ?
O1 P1 Rb1 171.0(2) . . ?
O1 P1 Rb2 52.02(9) . 7_556 ?
O1 P1 Rb2 52.02(9) . 7_566 ?
O1 P1 Rb2 123.9(2) . 1_554 ?
O1 P1 Rb2 32.4(2) . . ?
O1 P1 O2 110.97(18) . . ?
O1 P1 O2 110.97(18) . 6_565 ?
O1 P1 O3 115.0(3) . . ?
O2 P1 Rb1 73.93(15) 6_565 . ?
O2 P1 Rb1 73.93(15) . . ?
O2 P1 Rb2 52.56(15) . 1_554 ?
O2 P1 Rb2 52.56(15) 6_565 1_554 ?
O2 P1 Rb2 124.46(16) . . ?
O2 P1 Rb2 126.58(13) 6_565 7_556 ?
O2 P1 Rb2 126.58(13) . 7_566 ?
O2 P1 Rb2 59.09(15) . 7_556 ?
O2 P1 Rb2 59.09(15) 6_565 7_566 ?
O2 P1 Rb2 124.46(16) 6_565 . ?
O2 P1 O2 105.1(3) . 6_565 ?
O3 P1 Rb1 56.07(19) . . ?
O3 P1 Rb2 126.14(11) . 7_556 ?
O3 P1 Rb2 126.14(11) . 7_566 ?
O3 P1 Rb2 121.1(2) . 1_554 ?
O3 P1 Rb2 82.6(2) . . ?
O3 P1 O2 107.15(16) . 6_565 ?
O3 P1 O2 107.15(16) . . ?
Rb1 P2 Rb1 98.32(4) 1_545 . ?
Rb1 P2 Rb2 67.879(18) . 5_666 ?
Rb1 P2 Rb2 67.879(18) 1_545 5_656 ?
Rb1 P2 Rb2 130.94(5) . 5_656 ?
Rb1 P2 Rb2 130.94(5) 1_545 5_666 ?
Rb2 P2 Rb2 85.99(3) 5_666 5_656 ?
O4 P2 Rb1 60.10(9) . 1_545 ?
O4 P2 Rb1 60.10(9) . . ?
O4 P2 Rb2 127.98(10) . 5_656 ?
O4 P2 Rb2 127.98(10) . 5_666 ?
O4 P2 O5 107.8(3) . . ?
O5 P2 Rb1 75.50(11) . 1_545 ?
O5 P2 Rb1 75.50(11) . . ?
O5 P2 Rb2 55.62(10) . 5_666 ?
O5 P2 Rb2 55.62(10) . 5_656 ?
O6 P2 Rb1 74.55(13) 6 1_545 ?
O6 P2 Rb1 170.90(14) . 1_545 ?
O6 P2 Rb1 170.90(14) 6 . ?
O6 P2 Rb1 74.55(13) . . ?
O6 P2 Rb2 52.08(13) 6 5_656 ?
O6 P2 Rb2 52.08(13) . 5_666 ?
O6 P2 Rb2 121.04(13) . 5_656 ?
O6 P2 Rb2 121.04(13) 6 5_666 ?
O6 P2 O4 110.93(15) . . ?
O6 P2 O4 110.93(15) 6 . ?
O6 P2 O5 107.51(16) 6 . ?
O6 P2 O5 107.51(16) . . ?
O6 P2 O6 111.9(3) 6 . ?
Rb2 O1 Rb2 117.33(15) 7_556 7_566 ?
Rb2 O1 Rb2 99.06(11) . 7_556 ?
Rb2 O1 Rb2 99.06(11) . 7_566 ?
P1 O1 Rb2 105.63(15) . 7_566 ?
P1 O1 Rb2 105.63(15) . 7_556 ?
P1 O1 Rb2 131.2(3) . . ?
Rb2 O2 Rb1 167.88(12) 7_556 . ?
Rb2 O2 Rb1 74.39(8) 1_554 . ?
Rb2 O2 Rb2 117.65(9) 7_556 1_554 ?
Al1 O2 Rb1 75.22(12) . . ?
Al1 O2 Rb2 100.41(15) . 7_556 ?
Al1 O2 Rb2 98.64(17) . 1_554 ?
P1 O2 Rb1 80.28(14) . . ?
P1 O2 Rb2 105.94(17) . 1_554 ?
P1 O2 Rb2 96.71(17) . 7_556 ?
P1 O2 Al1 138.9(2) . . ?
Ti1 O3 Rb1 106.08(17) . . ?
P1 O3 Rb1 98.3(2) . . ?
P1 O3 Ti1 155.6(3) . . ?
Rb1 O4 Rb1 121.08(16) 1_545 . ?
Al1 O4 Rb1 88.10(12) . . ?
Al1 O4 Rb1 88.10(12) . 1_545 ?
P2 O4 Rb1 93.88(11) . . ?
P2 O4 Rb1 93.88(11) . 1_545 ?
P2 O4 Al1 175.9(3) . . ?
Rb1 O5 Rb1 100.05(11) 1_545 . ?
Rb2 O5 Rb1 175.75(12) 5_656 . ?
Rb2 O5 Rb1 75.836(13) 5_666 . ?
Rb2 O5 Rb1 175.75(12) 5_666 1_545 ?
Rb2 O5 Rb1 75.836(13) 5_656 1_545 ?
Rb2 O5 Rb2 108.26(12) 5_666 5_656 ?
Al1 O5 Rb1 75.01(11) 5_655 . ?
Al1 O5 Rb1 75.01(11) 5_655 1_545 ?
Al1 O5 Rb2 102.66(12) 5_655 5_666 ?
Al1 O5 Rb2 102.66(12) 5_655 5_656 ?
P2 O5 Rb1 78.71(11) . . ?
P2 O5 Rb1 78.71(11) . 1_545 ?
P2 O5 Rb2 101.29(14) . 5_666 ?
P2 O5 Rb2 101.29(14) . 5_656 ?
P2 O5 Al1 138.5(3) . 5_655 ?
Rb2 O6 Rb1 77.38(8) 5_666 . ?
Ti1 O6 Rb1 90.02(11) . . ?
Ti1 O6 Rb2 107.01(12) . 5_666 ?
P2 O6 Rb1 79.92(14) . . ?
P2 O6 Rb2 105.58(17) . 5_666 ?
P2 O6 Ti1 142.75(19) . . ?

loop_
_geom_bond_atom_site_label_1
_geom_bond_atom_site_label_2
_geom_bond_distance
_geom_bond_site_symmetry_2
_geom_bond_publ_flag
Rb1 Al1 3.4046(12) . ?
Rb1 Al1 3.4046(12) 5_665 ?
Rb1 O3 2.933(5) . ?
Rb1 O3 2.933(5) 5_665 ?
Rb1 O4 3.004(2) 5_665 ?
Rb1 O4 3.004(2) 5_655 ?
Rb1 O4 3.004(2) 1_565 ?
Rb1 O4 3.004(2) . ?
Rb1 O6 3.384(3) 5_665 ?
Rb1 O6 3.384(3) 2_655 ?
Rb1 O6 3.384(3) 6_565 ?
Rb1 O6 3.384(3) . ?
Rb2 P1 3.7411(12) 7_556 ?
Rb2 O1 2.796(5) . ?
Rb2 O1 3.062(2) 7_556 ?
Rb2 O1 3.062(2) 7_566 ?
Rb2 O2 3.345(4) 6_566 ?
Rb2 O2 3.345(4) 1_556 ?
Rb2 O2 3.232(4) 7_556 ?
Rb2 O2 3.232(4) 4_556 ?
Rb2 O5 3.228(2) 5_666 ?
Rb2 O5 3.228(2) 5_656 ?
Rb2 O6 3.141(3) 2_656 ?
Rb2 O6 3.141(3) 5_666 ?
Al1 O2 1.719(3) . ?
Al1 O2 1.719(3) 6 ?
Al1 O4 1.705(4) . ?
Al1 O5 1.732(5) 5_655 ?
Ti1 O3 1.891(4) 5_666 ?
Ti1 O3 1.891(4) . ?
Ti1 O6 1.947(3) 2_656 ?
Ti1 O6 1.947(3) 5_666 ?
Ti1 O6 1.947(3) 6_565 ?
Ti1 O6 1.947(3) . ?
P1 O1 1.477(5) . ?
P1 O2 1.544(3) . ?
P1 O2 1.544(3) 6_565 ?
P1 O3 1.530(4) . ?
P2 O4 1.520(4) . ?
P2 O5 1.534(5) . ?
P2 O6 1.513(3) 6 ?
P2 O6 1.513(3) . ?

loop_
_geom_torsion_atom_site_label_1
_geom_torsion_atom_site_label_2
_geom_torsion_atom_site_label_3
_geom_torsion_atom_site_label_4
_geom_torsion
_geom_torsion_site_symmetry_1
_geom_torsion_site_symmetry_2
_geom_torsion_site_symmetry_3
_geom_torsion_site_symmetry_4
_geom_torsion_publ_flag
Rb1 Al1 O2 Rb2 -168.42(11) . . . 7_556 ?
Rb1 Al1 O2 Rb2 71.24(8) . . . 1_554 ?
Rb1 Al1 O2 P1 -55.4(4) . . . . ?
Rb1 Al1 O4 Rb1 121.19(15) 1_545 . . . ?
Rb1 Al1 O4 Rb1 -121.19(15) . . . 1_545 ?
Rb1 Ti1 O3 Rb1 180.0 1_556 . . . ?
Rb1 Ti1 O3 P1 180.000(1) . . . . ?
Rb1 Ti1 O3 P1 0.000(1) 1_556 . . . ?
Rb1 P1 O2 Rb2 -70.55(10) . . . 1_554 ?
Rb1 P1 O2 Rb2 168.14(11) . . . 7_556 ?
Rb1 P1 O2 Al1 53.8(4) . . . . ?
Rb1 P1 O3 Ti1 180.000(0) . . . . ?
Rb1 P2 O4 Rb1 121.55(18) . . . 1_545 ?
Rb1 P2 O4 Rb1 -121.55(18) 1_545 . . . ?
Rb1 P2 O5 Rb1 -102.79(7) . . . 1_545 ?
Rb1 P2 O5 Rb1 102.79(7) 1_545 . . . ?
Rb1 P2 O5 Rb2 -72.88(6) 1_545 . . 5_656 ?
Rb1 P2 O5 Rb2 72.88(6) . . . 5_666 ?
Rb1 P2 O5 Rb2 -175.67(13) . . . 5_656 ?
Rb1 P2 O5 Rb2 175.67(13) 1_545 . . 5_666 ?
Rb1 P2 O5 Al1 51.39(3) 1_545 . . 5_655 ?
Rb1 P2 O5 Al1 -51.39(3) . . . 5_655 ?
Rb1 P2 O6 Rb2 -73.75(10) . . . 5_666 ?
Rb1 P2 O6 Ti1 76.5(3) . . . . ?
Rb2 Al1 O2 Rb1 168.42(11) 7_556 . . . ?
Rb2 Al1 O2 Rb1 -125.48(10) 1_544 . . . ?
Rb2 Al1 O2 Rb1 -71.24(8) 1_554 . . . ?
Rb2 Al1 O2 Rb2 -120.35(12) 7_556 . . 1_554 ?
Rb2 Al1 O2 Rb2 120.35(12) 1_554 . . 7_556 ?
Rb2 Al1 O2 Rb2 66.10(16) 1_544 . . 7_556 ?
Rb2 Al1 O2 Rb2 -54.24(15) 1_544 . . 1_554 ?
Rb2 Al1 O2 P1 -126.6(4) 1_554 . . . ?
Rb2 Al1 O2 P1 113.0(4) 7_556 . . . ?
Rb2 Al1 O2 P1 179.1(3) 1_544 . . . ?
Rb2 Al1 O4 Rb1 117.43(9) 1_544 . . . ?
Rb2 Al1 O4 Rb1 -3.76(19) 1_544 . . 1_545 ?
Rb2 Al1 O4 Rb1 119.40(7) 7_556 . . 1_545 ?
Rb2 Al1 O4 Rb1 -119.40(7) 7_556 . . . ?
Rb2 Al1 O4 Rb1 3.76(19) 1_554 . . . ?
Rb2 Al1 O4 Rb1 -117.43(9) 1_554 . . 1_545 ?
Rb2 Ti1 O3 Rb1 180.000(0) . . . . ?
Rb2 Ti1 O3 Rb1 0.000(0) 5_666 . . . ?
Rb2 Ti1 O3 P1 180.000(0) 5_666 . . . ?
Rb2 Ti1 O3 P1 0.000(0) . . . . ?
Rb2 P1 O1 Rb2 -117.51(13) 7_566 . . . ?
Rb2 P1 O1 Rb2 117.51(13) 7_556 . . . ?
Rb2 P1 O1 Rb2 117.51(14) . . . 7_566 ?
Rb2 P1 O1 Rb2 62.49(14) 1_554 . . 7_556 ?
Rb2 P1 O1 Rb2 180.000(0) 1_554 . . . ?
Rb2 P1 O1 Rb2 125.0(3) 7_566 . . 7_556 ?
Rb2 P1 O1 Rb2 -125.0(3) 7_556 . . 7_566 ?
Rb2 P1 O1 Rb2 -62.49(13) 1_554 . . 7_566 ?
Rb2 P1 O1 Rb2 -117.51(14) . . . 7_556 ?
Rb2 P1 O2 Rb1 -138.55(9) . . . . ?
Rb2 P1 O2 Rb1 70.55(10) 1_554 . . . ?
Rb2 P1 O2 Rb1 -168.14(11) 7_556 . . . ?
Rb2 P1 O2 Rb1 130.35(12) 7_566 . . . ?
Rb2 P1 O2 Rb2 -61.51(18) 7_566 . . 7_556 ?
Rb2 P1 O2 Rb2 150.89(8) . . . 1_554 ?
Rb2 P1 O2 Rb2 59.8(2) 7_566 . . 1_554 ?
Rb2 P1 O2 Rb2 29.59(16) . . . 7_556 ?
Rb2 P1 O2 Rb2 -121.30(13) 1_554 . . 7_556 ?
Rb2 P1 O2 Rb2 121.30(13) 7_556 . . 1_554 ?
Rb2 P1 O2 Al1 -84.7(4) . . . . ?
Rb2 P1 O2 Al1 -175.8(3) 7_566 . . . ?
Rb2 P1 O2 Al1 -114.3(4) 7_556 . . . ?
Rb2 P1 O2 Al1 124.4(5) 1_554 . . . ?
Rb2 P1 O3 Rb1 -120.04(14) 7_566 . . . ?
Rb2 P1 O3 Rb1 120.04(14) 7_556 . . . ?
Rb2 P1 O3 Rb1 180.000(0) . . . . ?
Rb2 P1 O3 Rb1 0.000(0) 1_554 . . . ?
Rb2 P1 O3 Ti1 -59.96(14) 7_556 . . . ?
Rb2 P1 O3 Ti1 0.000(0) . . . . ?
Rb2 P1 O3 Ti1 59.96(14) 7_566 . . . ?
Rb2 P1 O3 Ti1 180.0 1_554 . . . ?
Rb2 P2 O4 Rb1 120.67(8) 5_666 . . 1_545 ?
Rb2 P2 O4 Rb1 -120.67(8) 5_656 . . . ?
Rb2 P2 O4 Rb1 -0.9(2) 5_666 . . . ?
Rb2 P2 O4 Rb1 0.9(2) 5_656 . . 1_545 ?
Rb2 P2 O5 Rb1 175.67(13) 5_656 . . . ?
Rb2 P2 O5 Rb1 -72.88(6) 5_666 . . . ?
Rb2 P2 O5 Rb1 72.88(6) 5_656 . . 1_545 ?
Rb2 P2 O5 Rb1 -175.67(13) 5_666 . . 1_545 ?
Rb2 P2 O5 Rb2 -111.45(19) 5_656 . . 5_666 ?
Rb2 P2 O5 Rb2 111.45(19) 5_666 . . 5_656 ?
Rb2 P2 O5 Al1 -124.28(9) 5_666 . . 5_655 ?
Rb2 P2 O5 Al1 124.28(9) 5_656 . . 5_655 ?
Rb2 P2 O6 Rb1 128.84(9) 5_656 . . . ?
Rb2 P2 O6 Rb1 73.75(10) 5_666 . . . ?
Rb2 P2 O6 Rb2 55.09(18) 5_656 . . 5_666 ?
Rb2 P2 O6 Ti1 150.3(4) 5_666 . . . ?
Rb2 P2 O6 Ti1 -154.6(3) 5_656 . . . ?
O1 P1 O2 Rb1 -172.08(19) . . . . ?
O1 P1 O2 Rb2 -3.9(2) . . . 7_556 ?
O1 P1 O2 Rb2 117.4(2) . . . 1_554 ?
O1 P1 O2 Al1 -118.2(4) . . . . ?
O1 P1 O3 Rb1 180.000(0) . . . . ?
O1 P1 O3 Ti1 0.000(0) . . . . ?
O2 Al1 O2 Rb1 173.86(17) 6 . . . ?
O2 Al1 O2 Rb2 -114.90(19) 6 . . 1_554 ?
O2 Al1 O2 Rb2 5.4(3) 6 . . 7_556 ?
O2 Al1 O2 P1 118.5(3) 6 . . . ?
O2 Al1 O4 Rb1 -179.61(17) 6 . . . ?
O2 Al1 O4 Rb1 179.61(17) . . . 1_545 ?
O2 Al1 O4 Rb1 -59.2(2) . . . . ?
O2 Al1 O4 Rb1 59.2(2) 6 . . 1_545 ?
O2 P1 O1 Rb2 -120.70(16) . . . 7_566 ?
O2 P1 O1 Rb2 120.70(16) 6_565 . . 7_556 ?
O2 P1 O1 Rb2 4.3(3) . . . 7_556 ?
O2 P1 O1 Rb2 -4.3(3) 6_565 . . 7_566 ?
O2 P1 O1 Rb2 -121.79(17) 6_565 . . . ?
O2 P1 O1 Rb2 121.79(17) . . . . ?
O2 P1 O2 Rb1 67.92(18) 6_565 . . . ?
O2 P1 O2 Rb2 -2.6(3) 6_565 . . 1_554 ?
O2 P1 O2 Rb2 -123.94(16) 6_565 . . 7_556 ?
O2 P1 O2 Al1 121.8(3) 6_565 . . . ?
O2 P1 O3 Rb1 56.16(18) . . . . ?
O2 P1 O3 Rb1 -56.16(18) 6_565 . . . ?
O2 P1 O3 Ti1 -123.84(18) . . . . ?
O2 P1 O3 Ti1 123.84(18) 6_565 . . . ?
O3 P1 O1 Rb2 117.51(13) . . . 7_566 ?
O3 P1 O1 Rb2 0.000(0) . . . . ?
O3 P1 O1 Rb2 -117.51(13) . . . 7_556 ?
O3 P1 O2 Rb1 -45.82(19) . . . . ?
O3 P1 O2 Rb2 -116.38(19) . . . 1_554 ?
O3 P1 O2 Rb2 122.32(19) . . . 7_556 ?
O3 P1 O2 Al1 8.0(5) . . . . ?
O4 Al1 O2 Rb1 51.45(18) . . . . ?
O4 Al1 O2 Rb2 -116.96(18) . . . 7_556 ?
O4 Al1 O2 Rb2 122.69(18) . . . 1_554 ?
O4 Al1 O2 P1 -3.9(5) . . . . ?
O4 P2 O5 Rb1 -51.39(3) . . . 1_545 ?
O4 P2 O5 Rb1 51.39(3) . . . . ?
O4 P2 O5 Rb2 124.28(9) . . . 5_666 ?
O4 P2 O5 Rb2 -124.28(9) . . . 5_656 ?
O4 P2 O5 Al1 0.000(0) . . . 5_655 ?
O4 P2 O6 Rb1 -48.7(2) . . . . ?
O4 P2 O6 Rb2 -122.5(2) . . . 5_666 ?
O4 P2 O6 Ti1 27.8(5) . . . . ?
O5 Al1 O2 Rb1 -69.11(14) 5_655 . . . ?
O5 Al1 O2 Rb2 122.47(15) 5_655 . . 7_556 ?
O5 Al1 O2 Rb2 2.12(18) 5_655 . . 1_554 ?
O5 Al1 O2 P1 -124.5(4) 5_655 . . . ?
O5 Al1 O4 Rb1 60.60(7) 5_655 . . . ?
O5 Al1 O4 Rb1 -60.60(7) 5_655 . . 1_545 ?
O5 P2 O4 Rb1 60.78(9) . . . 1_545 ?
O5 P2 O4 Rb1 -60.78(9) . . . . ?
O5 P2 O6 Rb1 68.92(17) . . . . ?
O5 P2 O6 Rb2 -4.8(2) . . . 5_666 ?
O5 P2 O6 Ti1 145.4(3) . . . . ?
O6 Ti1 O3 Rb1 135.62(10) 5_666 . . . ?
O6 Ti1 O3 Rb1 -44.38(10) . . . . ?
O6 Ti1 O3 Rb1 44.38(10) 6_565 . . . ?
O6 Ti1 O3 Rb1 -135.62(10) 2_656 . . . ?
O6 Ti1 O3 P1 -44.38(10) 5_666 . . . ?
O6 Ti1 O3 P1 -135.62(10) 6_565 . . . ?
O6 Ti1 O3 P1 44.38(10) 2_656 . . . ?
O6 Ti1 O3 P1 135.62(10) . . . . ?
O6 P2 O4 Rb1 -178.25(17) 6 . . . ?
O6 P2 O4 Rb1 -56.7(2) 6 . . 1_545 ?
O6 P2 O4 Rb1 178.25(17) . . . 1_545 ?
O6 P2 O4 Rb1 56.7(2) . . . . ?
O6 P2 O5 Rb1 -68.27(16) . . . . ?
O6 P2 O5 Rb1 -171.06(15) . . . 1_545 ?
O6 P2 O5 Rb1 68.27(16) 6 . . 1_545 ?
O6 P2 O5 Rb1 171.06(15) 6 . . . ?
O6 P2 O5 Rb2 -4.6(2) 6 . . 5_656 ?
O6 P2 O5 Rb2 4.6(2) . . . 5_666 ?
O6 P2 O5 Rb2 -116.06(15) 6 . . 5_666 ?
O6 P2 O5 Rb2 116.06(15) . . . 5_656 ?
O6 P2 O5 Al1 119.67(15) 6 . . 5_655 ?
O6 P2 O5 Al1 -119.67(15) . . . 5_655 ?
O6 P2 O6 Rb1 -173.23(17) 6 . . . ?
O6 P2 O6 Rb2 113.0(2) 6 . . 5_666 ?
O6 P2 O6 Ti1 -96.7(4) 6 . . . ?
